data_2022105
loop_
_publ_author_name
'Bond, Andrew D.'
'Truscott, Chris L.'

_publ_section_title
;
 Polymorphism and phase transformation in the dimethyl sulfoxide solvate
 of 2,3,5,6-tetrafluoro-1,4-diiodobenzene
;
_journal_coeditor_code SK3750
_journal_issue 5
_journal_name_full 'Acta Crystallographica Section C'
_journal_page_first 524
_journal_page_last 529
_journal_paper_doi 10.1107/S2053229620005690
_journal_volume 76
_journal_year 2020
_chemical_absolute_configuration ad
_chemical_formula_iupac 'C6 F4 I2, C2 H6 O S'
_chemical_formula_moiety 'C6 F4 I2, C2 H6 O S'
_chemical_formula_sum 'C8 H6 F4 I2 O S'
_chemical_formula_weight 479.99
_chemical_name_systematic
;
2,3,5,6-Tetrafluoro-1,4-diiodobenzene dimethyl sulfoxide
;
_space_group_crystal_system orthorhombic
_space_group_IT_number 19
_space_group_name_Hall 'P 2ac 2ab (x,y,z+1/4)'
_space_group_name_H-M_alt 'P 21 21 21 (origin shift x,y,z+1/4)'
_atom_sites_solution_hydrogens geom
_atom_sites_solution_primary dual
_atom_sites_solution_secondary difmap
_audit_creation_method SHELXL-2018/1
_cell_angle_alpha 90
_cell_angle_beta 90
_cell_angle_gamma 90
_cell_formula_units_Z 4
_cell_length_a 10.6731(2)
_cell_length_b 18.0023(5)
_cell_length_c 6.5470(2)
_cell_measurement_reflns_used 22578
_cell_measurement_temperature 120(2)
_cell_measurement_theta_max 27.48
_cell_measurement_theta_min 1.02
_cell_volume 1257.94(6)
_computing_cell_refinement
;
HKL SCALEPACK (Otwinowski & Minor, 1997)
;
_computing_data_collection
;
COLLECT (Nonius, 1998)
;
_computing_data_reduction
;
HKL DENZO and SCALEPACK (Otwinowski & Minor, 1997)
;
_computing_molecular_graphics
;
Mercury (Macrae <i>et al.</i>, 2020)
;
_computing_publication_material
;
SHELXL2018 (Sheldrick, 2015b)
;
_computing_structure_refinement
;
SHELXL2018 (Sheldrick, 2015b)
;
_computing_structure_solution
;
SHELXT (Sheldrick, 2015a)
;
_diffrn_ambient_temperature 120(2)
_diffrn_measured_fraction_theta_full 0.996
_diffrn_measured_fraction_theta_max 0.993
_diffrn_measurement_device_type 'Nonius KappaCCD'
_diffrn_measurement_method '\w and \f-scans'
_diffrn_radiation_type MoK\a
_diffrn_radiation_wavelength 0.71073
_diffrn_reflns_av_R_equivalents 0.0887
_diffrn_reflns_av_unetI/netI 0.0888
_diffrn_reflns_limit_h_max 13
_diffrn_reflns_limit_h_min -13
_diffrn_reflns_limit_k_max 22
_diffrn_reflns_limit_k_min -22
_diffrn_reflns_limit_l_max 8
_diffrn_reflns_limit_l_min -8
_diffrn_reflns_number 11512
_diffrn_reflns_theta_full 25.242
_diffrn_reflns_theta_max 27.465
_diffrn_reflns_theta_min 3.651
_diffrn_source 'fine-focus sealed tube'
_exptl_absorpt_coefficient_mu 5.191
_exptl_absorpt_correction_T_max 0.599
_exptl_absorpt_correction_T_min 0.475
_exptl_absorpt_correction_type multi-scan
_exptl_absorpt_process_details
;
(SORTAV; Blessing, 1995)
;
_exptl_crystal_colour colourless
_exptl_crystal_density_diffrn 2.534
_exptl_crystal_description block
_exptl_crystal_F_000 880
_exptl_crystal_size_max 0.120
_exptl_crystal_size_mid 0.100
_exptl_crystal_size_min 0.100
_refine_diff_density_max 0.913
_refine_diff_density_min -1.175
_refine_ls_abs_structure_details 'Refined as an inversion twin.'
_refine_ls_abs_structure_Flack 0.19(5)
_refine_ls_extinction_method none
_refine_ls_goodness_of_fit_ref 0.990
_refine_ls_hydrogen_treatment constr
_refine_ls_matrix_type full
_refine_ls_number_parameters 148
_refine_ls_number_reflns 2834
_refine_ls_number_restraints 0
_refine_ls_restrained_S_all 0.990
_refine_ls_R_factor_all 0.0722
_refine_ls_R_factor_gt 0.0428
_refine_ls_shift/su_max 0.000
_refine_ls_shift/su_mean 0.000
_refine_ls_structure_factor_coef Fsqd
_refine_ls_weighting_details 'w=1/[\s^2^(Fo^2^)+(0.0294P)^2^] where P=(Fo^2^+2Fc^2^)/3'
_refine_ls_weighting_scheme calc
_refine_ls_wR_factor_gt 0.0698
_refine_ls_wR_factor_ref 0.0775
_reflns_number_gt 2141
_reflns_number_total 2834
_reflns_threshold_expression 'I > 2\s(I)'
_cod_data_source_file sk3750sup1.cif
_cod_data_source_block Form_I_120K
_cod_original_cell_volume 1257.94(5)
_cod_original_sg_symbol_Hall 'P 2ac 2n'
_cod_original_sg_symbol_H-M 'P 21 21 21'
_cod_database_code 2022105
_shelx_space_group_comment
;
The symmetry employed for this shelxl refinement is uniquely defined
by the following loop, which should always be used as a source of
symmetry information in preference to the above space-group names.
They are only intended as comments.
;
_shelx_estimated_absorpt_t_min 0.575
_shelx_estimated_absorpt_t_max 0.625

loop_
_space_group_symop_operation_xyz
'x, y, z'
'-x+1/2, -y, z+1/2'
'-x, y+1/2, -z'
'x+1/2, -y+1/2, -z+1/2'

loop_
_atom_site_type_symbol
_atom_site_label
_atom_site_fract_x
_atom_site_fract_y
_atom_site_fract_z
_atom_site_U_iso_or_equiv
_atom_site_adp_type
_atom_site_calc_flag
_atom_site_occupancy
_atom_site_disorder_assembly
_atom_site_disorder_group
I I1 0.16341(6) 0.65366(4) -0.30645(10) 0.0241(2) Uani d 1 . .
I I4 -0.11363(6) 0.38880(4) 0.33529(10) 0.0238(2) Uani d 1 . .
F F2 -0.0772(5) 0.5501(3) -0.3553(8) 0.0258(15) Uani d 1 . .
F F3 -0.1813(6) 0.4475(4) -0.1158(8) 0.0286(16) Uani d 1 . .
F F5 0.1268(5) 0.4943(3) 0.3876(9) 0.0263(16) Uani d 1 . .
F F6 0.2318(5) 0.5959(3) 0.1467(8) 0.0265(15) Uani d 1 . .
C C1 0.0822(10) 0.5744(6) -0.1121(15) 0.023(3) Uani d 1 . .
C C2 -0.0242(9) 0.5361(6) -0.1730(16) 0.020(2) Uani d 1 . .
C C3 -0.0796(10) 0.4838(7) -0.0479(17) 0.025(3) Uani d 1 . .
C C4 -0.0315(10) 0.4683(6) 0.1451(16) 0.022(3) Uani d 1 . .
C C5 0.0748(10) 0.5076(6) 0.2036(16) 0.021(2) Uani d 1 . .
C C6 0.1290(10) 0.5591(6) 0.0776(15) 0.024(3) Uani d 1 . .
S S1 0.3629(3) 0.79817(17) 0.3362(4) 0.0283(7) Uani d 1 . .
O O1 0.2421(7) 0.7752(4) 0.4393(10) 0.027(2) Uani d 1 . .
C C7 0.4693(12) 0.7225(8) 0.3733(18) 0.046(4) Uani d 1 . .
H H7A 0.496485 0.721303 0.516269 0.068 Uiso calc 1 . .
H H7B 0.542462 0.728983 0.284566 0.068 Uiso calc 1 . .
H H7C 0.427306 0.675658 0.339413 0.068 Uiso calc 1 . .
C C8 0.3380(12) 0.7839(7) 0.0711(16) 0.036(3) Uani d 1 . .
H H8A 0.305056 0.733741 0.048777 0.054 Uiso calc 1 . .
H H8B 0.417497 0.789565 -0.002088 0.054 Uiso calc 1 . .
H H8C 0.277613 0.820520 0.020317 0.054 Uiso calc 1 . .

loop_
_atom_site_aniso_label
_atom_site_aniso_U_11
_atom_site_aniso_U_22
_atom_site_aniso_U_33
_atom_site_aniso_U_12
_atom_site_aniso_U_13
_atom_site_aniso_U_23
I1 0.0231(4) 0.0235(4) 0.0257(4) -0.0015(3) 0.0009(3) 0.0009(3)
I4 0.0259(4) 0.0216(4) 0.0239(3) -0.0010(3) 0.0026(3) 0.0003(3)
F2 0.026(3) 0.028(4) 0.024(3) 0.001(3) -0.006(3) 0.001(3)
F3 0.025(4) 0.033(4) 0.028(3) -0.004(3) -0.003(3) -0.002(3)
F5 0.024(4) 0.028(4) 0.027(3) 0.001(3) -0.001(3) 0.001(3)
F6 0.024(3) 0.027(4) 0.028(3) -0.006(3) -0.002(3) -0.003(3)
C1 0.025(7) 0.016(6) 0.027(6) -0.003(5) 0.006(5) -0.009(5)
C2 0.014(5) 0.030(7) 0.017(5) 0.008(5) 0.002(5) -0.007(6)
C3 0.020(6) 0.030(8) 0.025(6) -0.003(6) 0.004(5) 0.001(5)
C4 0.024(6) 0.020(7) 0.021(6) 0.009(5) 0.002(5) -0.004(5)
C5 0.020(6) 0.020(6) 0.023(6) 0.003(5) 0.000(5) 0.004(5)
C6 0.022(7) 0.024(7) 0.026(5) 0.004(6) -0.009(5) -0.016(5)
S1 0.0264(17) 0.0278(17) 0.0306(14) -0.0038(13) 0.0005(14) -0.0076(14)
O1 0.027(5) 0.028(5) 0.026(4) 0.005(4) 0.009(4) 0.003(4)
C7 0.042(9) 0.058(11) 0.037(8) 0.020(7) -0.006(7) 0.005(7)
C8 0.033(7) 0.051(10) 0.024(6) -0.002(7) 0.002(6) 0.005(6)

loop_
_atom_type_symbol
_atom_type_description
_atom_type_scat_dispersion_real
_atom_type_scat_dispersion_imag
_atom_type_scat_source
C C 0.0033 0.0016 'International Tables Vol C Tables 4.2.6.8 and 6.1.1.4'
H H 0.0000 0.0000 'International Tables Vol C Tables 4.2.6.8 and 6.1.1.4'
O O 0.0106 0.0060 'International Tables Vol C Tables 4.2.6.8 and 6.1.1.4'
F F 0.0171 0.0103 'International Tables Vol C Tables 4.2.6.8 and 6.1.1.4'
S S 0.1246 0.1234 'International Tables Vol C Tables 4.2.6.8 and 6.1.1.4'
I I -0.4742 1.8119 'International Tables Vol C Tables 4.2.6.8 and 6.1.1.4'

loop_
_geom_angle_atom_site_label_1
_geom_angle_atom_site_label_2
_geom_angle_atom_site_label_3
_geom_angle_site_symmetry_1
_geom_angle_site_symmetry_3
_geom_angle
_geom_angle_publ_flag
C1 I1 O1 . 1_554 171.5(3) ?
C4 I4 O1 . 3_546 174.0(3) ?
C6 C1 C2 . . 117.4(11) ?
C6 C1 I1 . . 122.5(9) ?
C2 C1 I1 . . 120.1(8) ?
F2 C2 C3 . . 118.3(9) ?
F2 C2 C1 . . 120.4(10) ?
C3 C2 C1 . . 121.3(10) ?
F3 C3 C2 . . 118.8(10) ?
F3 C3 C4 . . 120.1(10) ?
C2 C3 C4 . . 121.1(11) ?
C5 C4 C3 . . 116.7(10) ?
C5 C4 I4 . . 121.8(8) ?
C3 C4 I4 . . 121.5(8) ?
F5 C5 C6 . . 119.1(9) ?
F5 C5 C4 . . 119.4(9) ?
C6 C5 C4 . . 121.5(10) ?
F6 C6 C1 . . 119.9(10) ?
F6 C6 C5 . . 118.1(9) ?
C1 C6 C5 . . 122.0(10) ?
O1 S1 C8 . . 105.6(5) ?
O1 S1 C7 . . 105.8(6) ?
C8 S1 C7 . . 96.8(6) ?
S1 C7 H7A . . 109.5 ?
S1 C7 H7B . . 109.5 ?
H7A C7 H7B . . 109.5 ?
S1 C7 H7C . . 109.5 ?
H7A C7 H7C . . 109.5 ?
H7B C7 H7C . . 109.5 ?
S1 C8 H8A . . 109.5 ?
S1 C8 H8B . . 109.5 ?
H8A C8 H8B . . 109.5 ?
S1 C8 H8C . . 109.5 ?
H8A C8 H8C . . 109.5 ?
H8B C8 H8C . . 109.5 ?

loop_
_geom_bond_atom_site_label_1
_geom_bond_atom_site_label_2
_geom_bond_site_symmetry_2
_geom_bond_distance
_geom_bond_publ_flag
I1 C1 . 2.099(11) ?
I1 O1 1_554 2.874(7) ?
I4 C4 . 2.090(11) ?
I4 O1 3_546 2.871(7) ?
F2 C2 . 1.344(11) ?
F3 C3 . 1.343(12) ?
F5 C5 . 1.348(12) ?
F6 C6 . 1.359(12) ?
C1 C6 . 1.367(14) ?
C1 C2 . 1.387(15) ?
C2 C3 . 1.381(15) ?
C3 C4 . 1.392(15) ?
C4 C5 . 1.391(15) ?
C5 C6 . 1.369(15) ?
S1 O1 . 1.513(8) ?
S1 C8 . 1.774(11) ?
S1 C7 . 1.791(13) ?
C7 H7A . 0.9800 ?
C7 H7B . 0.9800 ?
C7 H7C . 0.9800 ?
C8 H8A . 0.9800 ?
C8 H8B . 0.9800 ?
C8 H8C . 0.9800 ?

loop_
_geom_torsion_atom_site_label_1
_geom_torsion_atom_site_label_2
_geom_torsion_atom_site_label_3
_geom_torsion_atom_site_label_4
_geom_torsion_site_symmetry_1
_geom_torsion_site_symmetry_2
_geom_torsion_site_symmetry_3
_geom_torsion_site_symmetry_4
_geom_torsion
_geom_torsion_publ_flag
C6 C1 C2 F2 . . . . 178.1(9) ?
I1 C1 C2 F2 . . . . -0.9(13) ?
C6 C1 C2 C3 . . . . -0.9(16) ?
I1 C1 C2 C3 . . . . -179.9(9) ?
F2 C2 C3 F3 . . . . 2.1(16) ?
C1 C2 C3 F3 . . . . -178.9(9) ?
F2 C2 C3 C4 . . . . -178.1(9) ?
C1 C2 C3 C4 . . . . 0.9(17) ?
F3 C3 C4 C5 . . . . 179.3(9) ?
C2 C3 C4 C5 . . . . -0.6(16) ?
F3 C3 C4 I4 . . . . 0.2(15) ?
C2 C3 C4 I4 . . . . -179.6(8) ?
C3 C4 C5 F5 . . . . -179.0(9) ?
I4 C4 C5 F5 . . . . 0.0(13) ?
C3 C4 C5 C6 . . . . 0.3(16) ?
I4 C4 C5 C6 . . . . 179.3(8) ?
C2 C1 C6 F6 . . . . -178.9(9) ?
I1 C1 C6 F6 . . . . 0.1(14) ?
C2 C1 C6 C5 . . . . 0.7(16) ?
I1 C1 C6 C5 . . . . 179.6(8) ?
F5 C5 C6 F6 . . . . -1.5(15) ?
C4 C5 C6 F6 . . . . 179.2(9) ?
F5 C5 C6 C1 . . . . 178.9(9) ?
C4 C5 C6 C1 . . . . -0.3(17) ?

_cod_database_fobs_code 2022105
